data_4110100
loop_
_publ_author_name
'Adrien P. C\^ot\'e'
'Hani M. El-Kaderi'
'Hiroyasu Furukawa'
'Joseph R. Hunt'
'Omar M. Yaghi'

_publ_section_title
;
 Reticular Synthesis of Microporous and Mesoporous 2D Covalent Organic
 Frameworks
;
_journal_name_full 'Journal of the American Chemical Society'
_journal_page_first 12914
_journal_page_last 12915
_journal_paper_doi 10.1021/ja0751781
_journal_volume 129
_journal_year 2007
_chemical_formula_sum 'C12 B O2'
_chemical_formula_weight 186.94
_chemical_name_systematic
; 
COF-8
;
_space_group_IT_number 183
_symmetry_cell_setting hexagonal
_symmetry_space_group_name_Hall 'P 6 -2'
_symmetry_space_group_name_H-M 'P 6 m m'
_audit_author_name 'Adrien Cote'
_audit_creation_date 2007-06-26T16:30
_audit_creation_method 'from EXP file using GSAS2CIF'
_audit_update_record ' 2007-06-26T16:30  Initial CIF as created by GSAS2CIF'
_cell_angle_alpha 90.0
_cell_angle_beta 90.0
_cell_angle_gamma 120.0
_cell_formula_units_Z 6
_cell_length_a 36.028(27)
_cell_length_b 36.028
_cell_length_c 3.526(12)
_cell_volume 3964(14)
_computing_structure_refinement GSAS
_pd_block_id 2007-06-26T16:30|COF10_phase1|Adrien_Cote||
_pd_char_particle_morphology plate
_pd_phase_name 'from /home/apcote/2Dcofs/cof10/CO10.EXP'
_refine_ls_goodness_of_fit_all 29.57
_refine_ls_matrix_type full
_refine_ls_number_parameters 9
_refine_ls_number_restraints 0
_refine_ls_shift/su_max 0.00
_refine_ls_shift/su_mean 0.00
_cod_data_source_file ja0751781si20070711_105732.cif
_cod_data_source_block COF10_publ
_cod_original_cell_volume 3964(15)
_cod_original_sg_symbol_H-M 'P 6/m m m'
_cod_database_code 4110100

loop_
_symmetry_equiv_pos_site_id
_symmetry_equiv_pos_as_xyz
1 +x,+y,+z
2 x-y,+x,+z
3 -y,x-y,+z
4 -x,-y,+z
5 y-x,-x,+z
6 +y,y-x,+z
7 y-x,+y,+z
8 -x,y-x,+z
9 -y,-x,+z
10 x-y,-y,+z
11 +x,x-y,+z
12 +y,+x,+z

loop_
_atom_site_type_symbol
_atom_site_label
_atom_site_fract_x
_atom_site_fract_y
_atom_site_fract_z
_atom_site_occupancy
_atom_site_thermal_displace_type
_atom_site_U_iso_or_equiv
_atom_site_symmetry_multiplicity
B B1 0.84269 0.42135 0.5 1.0 Uiso 0.025 6
O O1 0.81809 0.37628 0.5 1.0 Uiso 0.025 12
C C1 0.89055 0.44527 0.5 1.0 Uiso 0.025 6
C C2 0.91213 0.4238 0.5 1.0 Uiso 0.025 12
C C3 0.95517 0.44532 0.5 1.0 Uiso 0.025 12
C C4 0.97718 0.48859 0.5 1.0 Uiso 0.025 6
C C5 0.77885 0.37111 0.5 1.0 Uiso 0.025 12
C C6 0.74226 0.33354 0.5 1.0 Uiso 0.025 12
C C7 0.70441 0.33317 0.5 1.0 Uiso 0.025 12

loop_
_atom_type_symbol
_atom_type_number_in_cell
B 6.0
O 12.0
C 72.0

loop_
_geom_angle_atom_site_label_1
_geom_angle_atom_site_label_2
_geom_angle_atom_site_label_3
_geom_angle
_geom_angle_site_symmetry_1
_geom_angle_site_symmetry_3
_geom_angle_publ_flag
O1 B1 O1 113.9352 1_555 11_555 n
O1 B1 C1 123.0146 1_555 1_555 n
O1 B1 C1 123.0502 11_555 1_555 n
B1 O1 C5 99.9925 1_555 1_555 n
B1 C1 C2 120.0984 1_555 1_555 n
B1 C1 C2 120.0629 1_555 11_555 n
C2 C1 C2 119.8387 1_555 11_555 n
C1 C2 C3 120.0845 1_555 1_555 n
C2 C3 C4 120.5734 1_555 1_555 n
C3 C4 C3 118.8532 1_555 11_555 n
C3 C4 C4 120.5734 1_555 4_765 n
C3 C4 C4 120.5734 11_555 4_765 n
O1 C5 C5 113.0359 1_555 11_555 n
O1 C5 C6 125.653 1_555 1_555 n
C5 C5 C6 121.3111 11_555 1_555 n
C5 C6 C7 119.1763 1_555 1_555 n
C6 C7 C7 120.4874 1_555 9_665 n
C6 C7 C7 119.5126 1_555 11_555 n
C7 C7 C7 120.0 9_665 11_555 n

loop_
_geom_bond_atom_site_label_1
_geom_bond_atom_site_label_2
_geom_bond_distance
_geom_bond_site_symmetry_2
_geom_bond_publ_flag
B1 O1 1.4082(10) 1_555 n
B1 O1 1.4079(10) 11_555 n
B1 C1 1.4933(11) 1_555 n
B1 C5 2.0984(16) 1_555 n
B1 C5 2.0983(16) 11_555 n
O1 B1 1.4082(10) 1_555 n
O1 C5 1.3304(10) 1_555 n
C1 B1 1.4933(11) 1_555 n
C1 C2 1.3432(10) 1_555 n
C1 C2 1.3435(10) 11_555 n
C2 C1 1.3432(10) 1_555 n
C2 C3 1.3429(10) 1_555 n
C3 C2 1.3429(10) 1_555 n
C3 C4 1.3501(10) 1_555 n
C4 C3 1.3501(10) 1_555 n
C4 C3 1.3501(10) 11_555 n
C4 C4 1.4240(11) 4_765 n
C5 B1 2.0984(16) 1_555 n
C5 O1 1.3304(10) 1_555 n
C5 C5 1.3197(10) 11_555 n
C5 C6 1.3363(10) 1_555 n
C6 C5 1.3363(10) 1_555 n
C6 C7 1.3570(10) 1_555 n
C7 C6 1.3570(10) 1_555 n
C7 C7 1.3539(10) 9_665 n
C7 C7 1.3716(10) 11_555 n
